data_7714193
loop_
_publ_author_name
'Arunachalam, Abirami'
'Umapathy, Devan'
'Rengan, Ramesh'
'Arockiam, Antony Joeph Velanganni'
'Ma\/lecki, Jan Grzegorz'

_publ_section_title
;
 Naphthoyl Benzhydrazine - Decorated Binuclear Arene Ru(II) Complexes as
 Anticancer Agents Targeting Human Breast Cancer Cells
;
_journal_name_full 'Dalton Transactions'
_journal_paper_doi 10.1039/D3DT02552G
_journal_year 2023
_chemical_absolute_configuration unk
_chemical_formula_moiety 'C30 H24 Cl2 N2 O2 Ru2'
_chemical_formula_sum 'C30 H24 Cl2 N2 O2 Ru2'
_chemical_formula_weight 717.572
_space_group_crystal_system monoclinic
_space_group_IT_number 7
_space_group_name_Hall 'P -2yac'
_space_group_name_H-M_alt 'P 1 n 1'
_symmetry_Int_Tables_number 7
_atom_sites_solution_primary iterative
_audit_creation_date 2023-05-10
_audit_creation_method
;
Olex2 1.5
(compiled 2023.03.06 svn.rbb2c1857 for OlexSys, GUI svn.r6748)
;
_audit_update_record
;
2023-05-10 deposited with the CCDC.	2023-10-12 downloaded from the CCDC.
;
_cell_angle_alpha 90
_cell_angle_beta 110.167(7)
_cell_angle_gamma 90
_cell_formula_units_Z 2
_cell_length_a 10.1560(7)
_cell_length_b 12.8167(7)
_cell_length_c 11.2086(6)
_cell_measurement_reflns_used 2678
_cell_measurement_temperature 293(2)
_cell_measurement_theta_max 27.6330
_cell_measurement_theta_min 3.7370
_cell_volume 1369.54(15)
_computing_cell_refinement 'CrysAlisPro 1.171.42.49 (Rigaku OD, 2022)'
_computing_data_collection 'CrysAlisPro 1.171.42.49 (Rigaku OD, 2022)'
_computing_data_reduction 'CrysAlisPro 1.171.42.49 (Rigaku OD, 2022)'
_computing_molecular_graphics 'Olex2 1.5 (Dolomanov et al., 2009)'
_computing_publication_material 'Olex2 1.5 (Dolomanov et al., 2009)'
_computing_structure_refinement 'olex2.refine 1.5 (Bourhis et al., 2015)'
_computing_structure_solution 'olex2.solve 1.5 (Bourhis et al., 2015)'
_diffrn_detector_area_resol_mean 10.4015
_diffrn_detector_type Atlas
_diffrn_measured_fraction_theta_full 0.9976
_diffrn_measured_fraction_theta_max 0.8606
_diffrn_measurement_details
;
List of Runs (angles in degrees, time in seconds):

  # Type    Start    End  Width  t~exp~   \w     \q     \k     \f   Frames
#--------------------------------------------------------------------------
  1  \w      1.00  35.00   1.00   14.65    --   10.68 -99.00  90.00   34
  2  \w      9.00  76.00   1.00   14.65    --   10.68  57.00 -30.00   67
  3  \w    -90.00   8.00   1.00   14.65    --  -10.84 -19.00-180.00   98
;
_diffrn_measurement_device 'four-circle diffractometer'
_diffrn_measurement_device_type 'Xcalibur, Atlas, Gemini ultra'
_diffrn_measurement_method '\w scans'
_diffrn_radiation_type 'Mo K\a'
_diffrn_radiation_wavelength 0.71073
_diffrn_reflns_av_R_equivalents 0.0314
_diffrn_reflns_av_unetI/netI 0.0513
_diffrn_reflns_Laue_measured_fraction_full 0.9976
_diffrn_reflns_Laue_measured_fraction_max 0.8606
_diffrn_reflns_limit_h_max 13
_diffrn_reflns_limit_h_min -13
_diffrn_reflns_limit_k_max 12
_diffrn_reflns_limit_k_min -17
_diffrn_reflns_limit_l_max 11
_diffrn_reflns_limit_l_min -15
_diffrn_reflns_number 7204
_diffrn_reflns_point_group_measured_fraction_full 0.7517
_diffrn_reflns_point_group_measured_fraction_max 0.6039
_diffrn_reflns_theta_full 25.2417
_diffrn_reflns_theta_max 29.41
_diffrn_reflns_theta_min 3.34
_exptl_absorpt_coefficient_mu 1.329
_exptl_absorpt_correction_T_max 1.00000
_exptl_absorpt_correction_T_min 0.69889
_exptl_absorpt_correction_type multi-scan
_exptl_absorpt_process_details
;
CrysAlisPro 1.171.42.49 (Rigaku Oxford Diffraction, 2022)
Empirical absorption correction using spherical harmonics,
implemented in SCALE3 ABSPACK scaling algorithm.
;
_exptl_crystal_colour red
_exptl_crystal_colour_primary red
_exptl_crystal_density_diffrn 1.740
_exptl_crystal_description plate
_exptl_crystal_F_000 707.952
_exptl_crystal_size_max 0.26
_exptl_crystal_size_mid 0.21
_exptl_crystal_size_min 0.03
_refine_diff_density_max 0.6946
_refine_diff_density_min -0.5199
_refine_diff_density_rms 0.1070
_refine_ls_abs_structure_details 'Hooft, R.W.W., Straver, L.H., Spek, A.L. (2010). J. Appl. Cryst., 43, 665-668.'
_refine_ls_abs_structure_Flack 0.42(6)
_refine_ls_d_res_high 0.7236
_refine_ls_d_res_low 6.0959
_refine_ls_goodness_of_fit_ref 1.1136
_refine_ls_hydrogen_treatment constr
_refine_ls_matrix_type full
_refine_ls_number_constraints 48
_refine_ls_number_parameters 343
_refine_ls_number_reflns 4572
_refine_ls_number_restraints 2
_refine_ls_restrained_S_all 1.1136
_refine_ls_R_factor_all 0.0619
_refine_ls_R_factor_gt 0.0379
_refine_ls_shift/su_max 0.0207
_refine_ls_shift/su_mean 0.0019
_refine_ls_structure_factor_coef Fsqd
_refine_ls_weighting_details 'w=1/[\s^2^(Fo^2^)+(0.0232P)^2^+0.6519P] where P=(Fo^2^+2Fc^2^)/3'
_refine_ls_weighting_scheme calc
_refine_ls_wR_factor_gt 0.0689
_refine_ls_wR_factor_ref 0.0839
_reflns_Friedel_coverage 0.346
_reflns_limit_h_max 13
_reflns_limit_h_min -13
_reflns_limit_k_max 17
_reflns_limit_k_min -16
_reflns_limit_l_max 11
_reflns_limit_l_min -15
_reflns_number_gt 3461
_reflns_number_total 4572
_reflns_threshold_expression I>=2u(I)
_cod_data_source_file d3dt02552g2.cif
_cod_data_source_block aan1
_cod_original_cell_volume 1369.55(15)
_cod_original_sg_symbol_Hall ' P -2yac'
_cod_database_code 7714193
_olex2_refinement_description
;
1. Fixed Uiso
 At 1.2 times of:
  All C(H) groups
2.a Aromatic/amide H refined with riding coordinates:
 C3(H3), C4(H4), C5(H5), C6(H6), C7(H7), C10(H10), C11(H11), C12(H12),
 C14(H14), C15(H15), C16(H16), C17(H17), C19(H19), C20(H20), C21(H21), C22(H22),
  C23(H23), C24(H24), C25(H25), C26(H26), C27(H27), C28(H28), C29(H29), C30(H30)
;
_olex2_submission_special_instructions 'No special instructions were received'
_oxdiff_exptl_absorpt_empirical_details
;
Empirical correction (ABSPACK) includes:
- Absorption correction using spherical harmonics
- Frame scaling
;

loop_
_space_group_symop_id
_space_group_symop_operation_xyz
1 x,y,z
2 x+1/2,-y,z+1/2

loop_
_atom_site_label
_atom_site_type_symbol
_atom_site_fract_x
_atom_site_fract_y
_atom_site_fract_z
_atom_site_U_iso_or_equiv
_atom_site_adp_type
_atom_site_occupancy
_atom_site_refinement_flags_posn
Ru1 Ru 0.15486(2) 0.24635(5) 0.86511(2) 0.0320(3) Uani 1.000000 .
Ru2 Ru -0.32675(2) 0.24546(5) 0.55760(2) 0.0314(3) Uani 1.000000 .
Cl1 Cl 0.06641(14) 0.3485(2) 0.99834(13) 0.0654(7) Uani 1.000000 .
Cl2 Cl -0.20838(14) 0.1462(2) 0.44116(13) 0.0674(8) Uani 1.000000 .
O1 O 0.0142(4) 0.1344(5) 0.8807(4) 0.0402(15) Uani 1.000000 .
O2 O -0.1945(4) 0.3625(4) 0.5473(4) 0.0338(14) Uani 1.000000 .
N1 N -0.1466(5) 0.2178(6) 0.7116(5) 0.0311(16) Uani 1.000000 .
N2 N -0.0310(5) 0.2850(6) 0.7183(5) 0.0286(15) Uani 1.000000 .
C1 C -0.1074(7) 0.1439(6) 0.8010(7) 0.0323(19) Uani 1.000000 .
C2 C -0.2121(7) 0.0645(6) 0.8108(7) 0.038(2) Uani 1.000000 .
C3 C -0.2631(7) -0.0125(7) 0.7172(7) 0.046(2) Uani 1.000000 .
H3 H -0.2324(7) -0.0144(7) 0.6481(7) 0.055(3) Uiso 1.000000 R
C4 C -0.3567(8) -0.0840(8) 0.7273(8) 0.069(3) Uani 1.000000 .
H4 H -0.3913(8) -0.1339(8) 0.6639(8) 0.083(4) Uiso 1.000000 R
C5 C -0.4007(8) -0.0839(9) 0.8284(9) 0.078(4) Uani 1.000000 .
H5 H -0.4641(8) -0.1341(9) 0.8347(9) 0.094(5) Uiso 1.000000 R
C6 C -0.3529(9) -0.0118(10) 0.9190(8) 0.065(3) Uani 1.000000 .
H6 H -0.3855(9) -0.0115(10) 0.9870(8) 0.078(4) Uiso 1.000000 R
C7 C -0.2550(7) 0.0635(8) 0.9140(7) 0.049(3) Uani 1.000000 .
H7 H -0.2199(7) 0.1118(8) 0.9793(7) 0.059(3) Uiso 1.000000 R
C8 C -0.0683(7) 0.3553(6) 0.6318(7) 0.0299(19) Uani 1.000000 .
C9 C 0.0338(7) 0.4381(6) 0.6266(6) 0.0300(18) Uani 1.000000 .
C10 C 0.0801(7) 0.5064(7) 0.7248(7) 0.044(2) Uani 1.000000 .
H10 H 0.0515(7) 0.5003(7) 0.7948(7) 0.053(3) Uiso 1.000000 R
C11 C 0.1738(8) 0.5881(7) 0.7187(8) 0.056(3) Uani 1.000000 .
H11 H 0.2053(8) 0.6361(7) 0.7847(8) 0.067(3) Uiso 1.000000 R
C12 C 0.2168(8) 0.5961(8) 0.6174(8) 0.058(3) Uani 1.000000 .
H12 H 0.2772(8) 0.6501(8) 0.6152(8) 0.069(4) Uiso 1.000000 R
C13 C 0.1732(7) 0.5254(7) 0.5153(7) 0.046(3) Uani 1.000000 .
C14 C 0.2236(7) 0.5315(7) 0.4141(7) 0.058(3) Uani 1.000000 .
H14 H 0.2855(7) 0.5843(7) 0.4119(7) 0.070(3) Uiso 1.000000 R
C15 C 0.1825(7) 0.4609(7) 0.3203(7) 0.054(2) Uani 1.000000 .
H15 H 0.2157(7) 0.4657(7) 0.2529(7) 0.065(3) Uiso 1.000000 R
C16 C 0.0918(7) 0.3813(7) 0.3220(6) 0.052(2) Uani 1.000000 .
H16 H 0.0653(7) 0.3325(7) 0.2565(6) 0.063(3) Uiso 1.000000 R
C17 C 0.0402(6) 0.3740(6) 0.4209(6) 0.0439(19) Uani 1.000000 .
H17 H -0.0210(6) 0.3199(6) 0.4207(6) 0.053(2) Uiso 1.000000 R
C18 C 0.0767(7) 0.4438(7) 0.5185(7) 0.035(2) Uani 1.000000 .
C19 C 0.2721(9) 0.2437(12) 0.7421(10) 0.096(8) Uani 1.000000 .
H19 H 0.2341(9) 0.2532(12) 0.6545(10) 0.115(9) Uiso 1.000000 R
C20 C 0.3158(9) 0.3282(13) 0.8141(10) 0.079(5) Uani 1.000000 .
H20 H 0.3177(9) 0.3932(13) 0.7778(10) 0.095(6) Uiso 1.000000 R
C21 C 0.3570(8) 0.3165(12) 0.9404(10) 0.095(6) Uani 1.000000 .
H21 H 0.3834(8) 0.3754(12) 0.9917(10) 0.113(7) Uiso 1.000000 R
C22 C 0.3618(8) 0.2200(14) 0.9978(8) 0.069(4) Uani 1.000000 .
H22 H 0.3897(8) 0.2136(14) 1.0857(8) 0.083(5) Uiso 1.000000 R
C23 C 0.3251(8) 0.1372(11) 0.9226(9) 0.061(3) Uani 1.000000 .
H23 H 0.3295(8) 0.0716(11) 0.9594(9) 0.073(4) Uiso 1.000000 R
C24 C 0.2790(8) 0.1450(11) 0.7870(9) 0.079(4) Uani 1.000000 .
H24 H 0.2556(8) 0.0870(11) 0.7341(9) 0.094(5) Uiso 1.000000 R
C25 C -0.4868(8) 0.3596(10) 0.5339(10) 0.089(5) Uani 1.000000 .
H25 H -0.4772(8) 0.4318(10) 0.5360(10) 0.107(6) Uiso 1.000000 R
C26 C -0.4704(8) 0.3024(12) 0.6453(9) 0.074(4) Uani 1.000000 .
H26 H -0.4542(8) 0.3364(12) 0.7223(9) 0.089(5) Uiso 1.000000 R
C27 C -0.4786(7) 0.1941(11) 0.6386(8) 0.064(4) Uani 1.000000 .
H27 H -0.4673(7) 0.1563(11) 0.7123(8) 0.077(5) Uiso 1.000000 R
C28 C -0.5037(8) 0.1396(10) 0.5233(9) 0.070(4) Uani 1.000000 .
H28 H -0.5073(8) 0.0671(10) 0.5209(9) 0.084(4) Uiso 1.000000 R
C29 C -0.5223(8) 0.1956(12) 0.4165(8) 0.073(4) Uani 1.000000 .
H29 H -0.5379(8) 0.1605(12) 0.3402(8) 0.088(4) Uiso 1.000000 R
C30 C -0.5189(8) 0.3030(12) 0.4175(8) 0.066(4) Uani 1.000000 .
H30 H -0.5377(8) 0.3391(12) 0.3415(8) 0.079(4) Uiso 1.000000 R

loop_
_atom_site_aniso_label
_atom_site_aniso_U_11
_atom_site_aniso_U_22
_atom_site_aniso_U_33
_atom_site_aniso_U_12
_atom_site_aniso_U_13
_atom_site_aniso_U_23
Ru1 0.0228(5) 0.0360(7) 0.0366(5) -0.0002(3) 0.0096(5) 0.0057(3)
Ru2 0.0241(5) 0.0323(6) 0.0367(5) -0.0035(3) 0.0089(5) 0.0038(3)
Cl1 0.0867(18) 0.0654(16) 0.0544(15) 0.0092(14) 0.0376(15) -0.0071(14)
Cl2 0.0936(19) 0.0492(14) 0.0806(18) -0.0113(13) 0.0572(17) -0.0199(15)
O1 0.027(3) 0.043(4) 0.047(4) 0.000(3) 0.008(3) 0.017(3)
O2 0.025(3) 0.037(3) 0.038(3) -0.004(3) 0.009(3) 0.007(3)
N1 0.023(4) 0.036(4) 0.034(4) -0.001(3) 0.009(4) 0.004(4)
N2 0.023(4) 0.021(3) 0.043(4) -0.004(3) 0.013(4) 0.006(4)
C1 0.032(5) 0.029(4) 0.039(5) 0.003(4) 0.016(5) 0.003(4)
C2 0.026(5) 0.028(4) 0.060(6) 0.005(4) 0.012(4) 0.014(4)
C3 0.045(6) 0.035(5) 0.057(6) 0.004(4) 0.017(5) 0.012(4)
C4 0.053(7) 0.039(5) 0.092(8) -0.015(5) -0.004(6) 0.014(6)
C5 0.042(7) 0.062(7) 0.123(11) -0.011(5) 0.020(7) 0.052(8)
C6 0.057(7) 0.079(7) 0.064(8) 0.016(6) 0.025(7) 0.041(7)
C7 0.045(6) 0.061(6) 0.046(6) 0.011(5) 0.020(5) 0.030(5)
C8 0.033(5) 0.023(4) 0.039(5) -0.003(3) 0.018(5) -0.005(4)
C9 0.028(5) 0.028(4) 0.034(4) -0.001(3) 0.011(4) 0.004(4)
C10 0.046(6) 0.040(5) 0.049(5) -0.010(4) 0.019(5) -0.005(4)
C11 0.058(7) 0.041(5) 0.065(6) -0.011(5) 0.015(6) -0.015(5)
C12 0.056(7) 0.052(6) 0.056(6) -0.025(5) 0.007(6) -0.004(5)
C13 0.030(5) 0.046(6) 0.058(6) -0.009(4) 0.011(5) 0.020(5)
C14 0.045(5) 0.060(6) 0.068(6) -0.008(5) 0.018(5) 0.026(5)
C15 0.053(5) 0.063(6) 0.048(5) -0.003(5) 0.019(4) 0.014(5)
C16 0.053(5) 0.061(6) 0.043(5) 0.010(5) 0.015(4) 0.002(4)
C17 0.043(5) 0.044(5) 0.050(5) -0.008(4) 0.023(4) 0.004(4)
C18 0.028(5) 0.029(4) 0.043(5) 0.002(4) 0.006(4) -0.003(4)
C19 0.039(7) 0.17(2) 0.097(10) 0.049(9) 0.043(7) 0.047(11)
C20 0.038(7) 0.069(9) 0.147(14) 0.006(6) 0.051(9) 0.036(10)
C21 0.029(6) 0.100(13) 0.153(14) -0.040(7) 0.030(9) -0.071(13)
C22 0.022(5) 0.121(12) 0.049(7) 0.003(7) -0.006(5) 0.019(8)
C23 0.035(6) 0.067(8) 0.080(8) 0.027(6) 0.020(6) 0.033(6)
C24 0.035(6) 0.092(10) 0.105(10) 0.009(6) 0.020(7) -0.043(8)
C25 0.033(7) 0.037(6) 0.199(17) 0.000(5) 0.041(10) 0.005(9)
C26 0.036(6) 0.089(11) 0.104(10) -0.001(7) 0.033(7) -0.048(9)
C27 0.028(5) 0.097(11) 0.082(8) 0.022(6) 0.036(6) 0.057(8)
C28 0.044(6) 0.061(8) 0.101(9) -0.014(5) 0.020(7) 0.012(7)
C29 0.040(6) 0.081(9) 0.081(9) -0.008(7) -0.002(6) -0.005(8)
C30 0.041(6) 0.078(9) 0.066(8) -0.005(6) 0.001(6) 0.039(7)

loop_
_atom_type_symbol
_atom_type_scat_dispersion_real
_atom_type_scat_dispersion_imag
_atom_type_scat_Cromer_Mann_a1
_atom_type_scat_Cromer_Mann_a2
_atom_type_scat_Cromer_Mann_a3
_atom_type_scat_Cromer_Mann_a4
_atom_type_scat_Cromer_Mann_b1
_atom_type_scat_Cromer_Mann_b2
_atom_type_scat_Cromer_Mann_b3
_atom_type_scat_Cromer_Mann_b4
_atom_type_scat_Cromer_Mann_c
_atom_type_scat_source
_atom_type_scat_dispersion_source
C 0.00347 0.00161 2.31000 1.02000 1.58860 0.86500 20.84390 10.20750 0.56870 51.65120 0.21560 'International Tables Volume C Table 6.1.1.4 (pp. 500-502)' 'Henke, Gullikson and Davis, At. Data and Nucl. Data Tables, 1993, 54, 2'
Cl 0.14873 0.16029 11.46040 7.19640 6.25560 1.64550 0.01040 1.16620 18.51940 47.77840 -9.55740 'International Tables Volume C Table 6.1.1.4 (pp. 500-502)' 'Henke, Gullikson and Davis, At. Data and Nucl. Data Tables, 1993, 54, 2'
H 0.00000 0.00000 0.49300 0.32291 0.14019 0.04081 10.51090 26.12570 3.14236 57.79970 0.00304 'International Tables Volume C Table 6.1.1.4 (pp. 500-502)' 'Henke, Gullikson and Davis, At. Data and Nucl. Data Tables, 1993, 54, 2'
N 0.00653 0.00323 12.21260 3.13220 2.01250 1.16630 0.00570 9.89330 28.99750 0.58260 -11.52900 'International Tables Volume C Table 6.1.1.4 (pp. 500-502)' 'Henke, Gullikson and Davis, At. Data and Nucl. Data Tables, 1993, 54, 2'
O 0.01158 0.00611 3.04850 2.28680 1.54630 0.86700 13.27710 5.70110 0.32390 32.90890 0.25080 'International Tables Volume C Table 6.1.1.4 (pp. 500-502)' 'Henke, Gullikson and Davis, At. Data and Nucl. Data Tables, 1993, 54, 2'
Ru -1.23940 0.83517 19.26740 12.91820 4.86337 1.56756 0.80852 8.43467 24.79970 94.29280 5.37874 'International Tables Volume C Table 6.1.1.4 (pp. 500-502)' 'Henke, Gullikson and Davis, At. Data and Nucl. Data Tables, 1993, 54, 2'

loop_
_geom_angle_atom_site_label_1
_geom_angle_atom_site_label_2
_geom_angle_atom_site_label_3
_geom_angle
_geom_angle_site_symmetry_1
_geom_angle_site_symmetry_3
_geom_angle_publ_flag
O1 Ru1 Cl1 84.71(16) . . ?
N2 Ru1 Cl1 85.99(18) . . ?
N2 Ru1 O1 76.7(2) . . ?
C19 Ru1 Cl1 146.9(4) . . ?
C19 Ru1 O1 127.2(4) . . ?
C19 Ru1 N2 92.8(3) . . ?
C20 Ru1 Cl1 112.3(4) . . ?
C20 Ru1 O1 163.0(4) . . ?
C20 Ru1 N2 103.6(3) . . ?
C20 Ru1 C19 36.1(5) . . ?
C21 Ru1 Cl1 92.3(3) . . ?
C21 Ru1 O1 148.9(4) . . ?
C21 Ru1 N2 134.1(4) . . ?
C21 Ru1 C19 65.3(4) . . ?
C21 Ru1 C20 36.2(4) . . ?
C22 Ru1 Cl1 98.2(4) . . ?
C22 Ru1 O1 111.8(4) . . ?
C22 Ru1 N2 170.7(3) . . ?
C22 Ru1 C19 79.1(4) . . ?
C22 Ru1 C20 67.2(4) . . ?
C22 Ru1 C21 37.9(6) . . ?
C23 Ru1 Cl1 127.6(3) . . ?
C23 Ru1 O1 91.8(3) . . ?
C23 Ru1 N2 143.8(4) . . ?
C23 Ru1 C19 66.9(4) . . ?
C23 Ru1 C20 78.0(5) . . ?
C23 Ru1 C21 65.8(5) . . ?
C23 Ru1 C22 36.1(5) . . ?
C24 Ru1 Cl1 165.7(2) . . ?
C24 Ru1 O1 97.6(4) . . ?
C24 Ru1 N2 108.3(3) . . ?
C24 Ru1 C19 36.7(5) . . ?
C24 Ru1 C20 66.0(5) . . ?
C24 Ru1 C21 78.5(4) . . ?
C24 Ru1 C22 67.8(4) . . ?
C24 Ru1 C23 38.5(3) . . ?
O2 Ru2 Cl2 84.06(15) . . ?
N1 Ru2 Cl2 84.19(17) . . ?
N1 Ru2 O2 76.3(2) . . ?
C25 Ru2 Cl2 142.4(3) . . ?
C25 Ru2 O2 88.7(3) . . ?
C25 Ru2 N1 129.7(3) . . ?
C26 Ru2 Cl2 165.4(3) . . ?
C26 Ru2 O2 109.9(4) . . ?
C26 Ru2 N1 102.8(3) . . ?
C26 Ru2 C25 38.4(4) . . ?
C27 Ru2 Cl2 129.1(4) . . ?
C27 Ru2 O2 146.3(4) . . ?
C27 Ru2 N1 98.8(3) . . ?
C27 Ru2 C25 68.6(4) . . ?
C27 Ru2 C26 37.8(6) . . ?
C28 Ru2 Cl2 96.3(3) . . ?
C28 Ru2 O2 165.0(3) . . ?
C28 Ru2 N1 118.7(3) . . ?
C28 Ru2 C25 81.8(5) . . ?
C28 Ru2 C26 69.1(4) . . ?
C28 Ru2 C27 38.1(4) . . ?
C29 Ru2 Cl2 87.2(3) . . ?
C29 Ru2 O2 129.1(4) . . ?
C29 Ru2 N1 152.1(4) . . ?
C29 Ru2 C25 69.2(5) . . ?
C29 Ru2 C26 80.7(4) . . ?
C29 Ru2 C27 66.8(3) . . ?
C29 Ru2 C28 36.2(4) . . ?
C30 Ru2 Cl2 106.2(3) . . ?
C30 Ru2 O2 98.9(3) . . ?
C30 Ru2 N1 168.2(4) . . ?
C30 Ru2 C25 38.8(4) . . ?
C30 Ru2 C26 68.4(4) . . ?
C30 Ru2 C27 79.2(3) . . ?
C30 Ru2 C28 66.5(4) . . ?
C30 Ru2 C29 37.1(6) . . ?
C1 O1 Ru1 114.2(5) . . ?
C8 O2 Ru2 114.0(5) . . ?
N2 N1 Ru2 114.3(3) . . ?
C1 N1 Ru2 134.2(5) . . ?
C1 N1 N2 111.0(5) . . ?
N1 N2 Ru1 113.5(3) . . ?
C8 N2 Ru1 135.5(5) . . ?
C8 N2 N1 111.0(5) . . ?
N1 C1 O1 124.7(7) . . ?
C2 C1 O1 115.4(7) . . ?
C2 C1 N1 120.0(6) . . ?
C3 C2 C1 120.6(7) . . ?
C7 C2 C1 120.4(7) . . ?
C7 C2 C3 118.9(7) . . ?
H3 C3 C2 119.9(4) . . ?
C4 C3 C2 120.2(8) . . ?
C4 C3 H3 119.9(6) . . ?
H4 C4 C3 119.5(6) . . ?
C5 C4 C3 120.9(9) . . ?
C5 C4 H4 119.5(6) . . ?
H5 C5 C4 120.0(6) . . ?
C6 C5 C4 119.9(9) . . ?
C6 C5 H5 120.0(6) . . ?
H6 C6 C5 119.2(6) . . ?
C7 C6 C5 121.6(8) . . ?
C7 C6 H6 119.2(5) . . ?
C6 C7 C2 118.5(9) . . ?
H7 C7 C2 120.8(5) . . ?
H7 C7 C6 120.8(5) . . ?
N2 C8 O2 123.9(6) . . ?
C9 C8 O2 116.1(6) . . ?
C9 C8 N2 119.9(6) . . ?
C10 C9 C8 118.4(6) . . ?
C18 C9 C8 119.2(6) . . ?
C18 C9 C10 122.3(7) . . ?
H10 C10 C9 120.6(4) . . ?
C11 C10 C9 118.9(7) . . ?
C11 C10 H10 120.6(5) . . ?
H11 C11 C10 119.8(5) . . ?
C12 C11 C10 120.5(8) . . ?
C12 C11 H11 119.8(5) . . ?
H12 C12 C11 119.0(5) . . ?
C13 C12 C11 122.1(8) . . ?
C13 C12 H12 119.0(5) . . ?
C14 C13 C12 121.5(8) . . ?
C18 C13 C12 118.3(7) . . ?
C18 C13 C14 120.2(8) . . ?
H14 C14 C13 120.1(5) . . ?
C15 C14 C13 119.8(8) . . ?
C15 C14 H14 120.1(4) . . ?
H15 C15 C14 119.4(4) . . ?
C16 C15 C14 121.2(7) . . ?
C16 C15 H15 119.4(4) . . ?
H16 C16 C15 120.0(4) . . ?
C17 C16 C15 120.0(7) . . ?
C17 C16 H16 120.0(5) . . ?
H17 C17 C16 119.1(5) . . ?
C18 C17 C16 121.7(7) . . ?
C18 C17 H17 119.1(4) . . ?
C13 C18 C9 117.9(7) . . ?
C17 C18 C9 124.9(7) . . ?
C17 C18 C13 117.1(7) . . ?
H19 C19 Ru1 124.4(2) . . ?
C20 C19 Ru1 74.7(7) . . ?
C20 C19 H19 117.6(7) . . ?
C24 C19 Ru1 74.9(7) . . ?
C24 C19 H19 117.6(7) . . ?
C24 C19 C20 124.7(11) . . ?
C19 C20 Ru1 69.2(7) . . ?
H20 C20 Ru1 132.6(4) . . ?
H20 C20 C19 121.1(7) . . ?
C21 C20 Ru1 70.0(6) . . ?
C21 C20 C19 117.9(14) . . ?
C21 C20 H20 121.1(10) . . ?
C20 C21 Ru1 73.8(6) . . ?
H21 C21 Ru1 128.3(3) . . ?
H21 C21 C20 118.7(10) . . ?
C22 C21 Ru1 71.5(6) . . ?
C22 C21 C20 122.5(13) . . ?
C22 C21 H21 118.7(7) . . ?
C21 C22 Ru1 70.6(5) . . ?
H22 C22 Ru1 128.1(2) . . ?
H22 C22 C21 121.2(7) . . ?
C23 C22 Ru1 72.0(5) . . ?
C23 C22 C21 117.5(9) . . ?
C23 C22 H22 121.2(7) . . ?
C22 C23 Ru1 71.9(6) . . ?
H23 C23 Ru1 129.3(3) . . ?
H23 C23 C22 118.8(7) . . ?
C24 C23 Ru1 72.6(6) . . ?
C24 C23 C22 122.4(12) . . ?
C24 C23 H23 118.8(8) . . ?
C19 C24 Ru1 68.4(7) . . ?
C23 C24 Ru1 68.9(6) . . ?
C23 C24 C19 114.6(11) . . ?
H24 C24 Ru1 132.4(3) . . ?
H24 C24 C19 122.7(7) . . ?
H24 C24 C23 122.7(8) . . ?
H25 C25 Ru2 127.6(3) . . ?
C26 C25 Ru2 71.3(6) . . ?
C26 C25 H25 121.1(7) . . ?
C30 C25 Ru2 71.9(6) . . ?
C30 C25 H25 121.1(7) . . ?
C30 C25 C26 117.7(11) . . ?
C25 C26 Ru2 70.3(6) . . ?
H26 C26 Ru2 130.8(2) . . ?
H26 C26 C25 120.5(8) . . ?
C27 C26 Ru2 71.0(5) . . ?
C27 C26 C25 119.1(9) . . ?
C27 C26 H26 120.5(5) . . ?
C26 C27 Ru2 71.2(5) . . ?
H27 C27 Ru2 130.5(2) . . ?
H27 C27 C26 119.0(5) . . ?
C28 C27 Ru2 72.2(5) . . ?
C28 C27 C26 122.1(9) . . ?
C28 C27 H27 119.0(7) . . ?
C27 C28 Ru2 69.7(6) . . ?
H28 C28 Ru2 130.5(3) . . ?
H28 C28 C27 120.8(7) . . ?
C29 C28 Ru2 71.4(6) . . ?
C29 C28 C27 118.3(12) . . ?
C29 C28 H28 120.8(8) . . ?
C28 C29 Ru2 72.3(5) . . ?
H29 C29 Ru2 129.5(3) . . ?
H29 C29 C28 119.1(8) . . ?
C30 C29 Ru2 71.6(5) . . ?
C30 C29 C28 121.8(10) . . ?
C30 C29 H29 119.1(5) . . ?
C25 C30 Ru2 69.3(5) . . ?
C29 C30 Ru2 71.3(5) . . ?
C29 C30 C25 120.8(9) . . ?
H30 C30 Ru2 133.0(2) . . ?
H30 C30 C25 119.6(7) . . ?
H30 C30 C29 119.6(5) . . ?

loop_
_geom_bond_atom_site_label_1
_geom_bond_atom_site_label_2
_geom_bond_distance
_geom_bond_site_symmetry_2
_geom_bond_publ_flag
Ru1 Cl1 2.383(2) . ?
Ru1 O1 2.074(5) . ?
Ru1 N2 2.092(5) . ?
Ru1 C19 2.110(10) . ?
Ru1 C20 2.178(11) . ?
Ru1 C21 2.131(9) . ?
Ru1 C22 2.142(8) . ?
Ru1 C23 2.143(10) . ?
Ru1 C24 2.192(10) . ?
Ru2 Cl2 2.4182(19) . ?
Ru2 O2 2.043(5) . ?
Ru2 N1 2.068(5) . ?
Ru2 C25 2.135(11) . ?
Ru2 C26 2.148(8) . ?
Ru2 C27 2.145(8) . ?
Ru2 C28 2.177(10) . ?
Ru2 C29 2.166(9) . ?
Ru2 C30 2.169(9) . ?
O1 C1 1.255(8) . ?
O2 C8 1.308(8) . ?
N1 N2 1.438(5) . ?
N1 C1 1.335(10) . ?
N2 C8 1.281(9) . ?
C1 C2 1.504(10) . ?
C2 C3 1.402(11) . ?
C2 C7 1.369(10) . ?
C3 H3 0.9300 . ?
C3 C4 1.353(12) . ?
C4 H4 0.9300 . ?
C4 C5 1.353(12) . ?
C5 H5 0.9300 . ?
C5 C6 1.335(14) . ?
C6 H6 0.9300 . ?
C6 C7 1.401(13) . ?
C7 H7 0.9300 . ?
C8 C9 1.499(10) . ?
C9 C10 1.357(10) . ?
C9 C18 1.423(10) . ?
C10 H10 0.9300 . ?
C10 C11 1.433(11) . ?
C11 H11 0.9300 . ?
C11 C12 1.353(11) . ?
C12 H12 0.9300 . ?
C12 C13 1.406(12) . ?
C13 C14 1.399(10) . ?
C13 C18 1.442(11) . ?
C14 H14 0.9300 . ?
C14 C15 1.340(11) . ?
C15 H15 0.9300 . ?
C15 C16 1.379(11) . ?
C16 H16 0.9300 . ?
C16 C17 1.383(8) . ?
C17 H17 0.9300 . ?
C17 C18 1.362(10) . ?
C19 H19 0.9300 . ?
C19 C20 1.332(18) . ?
C19 C24 1.355(18) . ?
C20 H20 0.9300 . ?
C20 C21 1.340(14) . ?
C21 H21 0.9300 . ?
C21 C22 1.39(2) . ?
C22 H22 0.9300 . ?
C22 C23 1.326(18) . ?
C23 H23 0.9300 . ?
C23 C24 1.431(13) . ?
C24 H24 0.9300 . ?
C25 H25 0.9300 . ?
C25 C26 1.408(15) . ?
C25 C30 1.429(15) . ?
C26 H26 0.9300 . ?
C26 C27 1.39(2) . ?
C27 H27 0.9300 . ?
C27 C28 1.412(15) . ?
C28 H28 0.9300 . ?
C28 C29 1.351(14) . ?
C29 H29 0.9300 . ?
C29 C30 1.38(2) . ?
C30 H30 0.9300 . ?

loop_
_geom_torsion_atom_site_label_1
_geom_torsion_atom_site_label_2
_geom_torsion_atom_site_label_3
_geom_torsion_atom_site_label_4
_geom_torsion
_geom_torsion_site_symmetry_1
_geom_torsion_site_symmetry_2
_geom_torsion_site_symmetry_3
_geom_torsion_site_symmetry_4
_geom_torsion_publ_flag
Ru1 O1 C1 N1 0.7(6) . . . . ?
Ru1 O1 C1 C2 -179.4(5) . . . . ?
Ru1 N2 N1 Ru2 -174.69(17) . . . . ?
Ru1 N2 N1 C1 -1.0(6) . . . . ?
Ru1 N2 C8 O2 179.0(6) . . . . ?
Ru1 N2 C8 C9 -3.3(8) . . . . ?
Ru1 C19 C20 C21 52.0(6) . . . . ?
Ru1 C19 C24 C23 -52.6(5) . . . . ?
Ru1 C20 C19 C24 -58.8(6) . . . . ?
Ru1 C20 C21 C22 54.7(7) . . . . ?
Ru1 C21 C20 C19 -51.6(7) . . . . ?
Ru1 C21 C22 C23 56.5(6) . . . . ?
Ru1 C22 C21 C20 -55.8(7) . . . . ?
Ru1 C22 C23 C24 54.5(6) . . . . ?
Ru1 C23 C22 C21 -55.8(5) . . . . ?
Ru1 C23 C24 C19 52.4(6) . . . . ?
Ru1 C24 C19 C20 58.7(6) . . . . ?
Ru1 C24 C23 C22 -54.2(7) . . . . ?
Ru2 O2 C8 N2 -3.5(5) . . . . ?
Ru2 O2 C8 C9 178.8(4) . . . . ?
Ru2 N1 N2 C8 5.7(6) . . . . ?
Ru2 N1 C1 O1 172.2(7) . . . . ?
Ru2 N1 C1 C2 -7.7(8) . . . . ?
Ru2 C25 C26 C27 -53.5(5) . . . . ?
Ru2 C25 C30 C29 51.4(5) . . . . ?
Ru2 C26 C25 C30 56.8(5) . . . . ?
Ru2 C26 C27 C28 -53.5(6) . . . . ?
Ru2 C27 C26 C25 53.2(6) . . . . ?
Ru2 C27 C28 C29 -54.2(6) . . . . ?
Ru2 C28 C27 C26 53.1(5) . . . . ?
Ru2 C28 C29 C30 -54.0(6) . . . . ?
Ru2 C29 C28 C27 53.3(5) . . . . ?
Ru2 C29 C30 C25 -50.5(6) . . . . ?
Ru2 C30 C25 C26 -56.5(5) . . . . ?
Ru2 C30 C29 C28 54.4(6) . . . . ?
O1 C1 N1 N2 0.2(9) . . . . ?
O1 C1 C2 C3 -109.9(7) . . . . ?
O1 C1 C2 C7 67.5(8) . . . . ?
O2 C8 N2 N1 -1.5(8) . . . . ?
O2 C8 C9 C10 113.2(7) . . . . ?
O2 C8 C9 C18 -65.6(7) . . . . ?
N1 N2 C8 C9 176.1(5) . . . . ?
N1 C1 C2 C3 70.0(8) . . . . ?
N1 C1 C2 C7 -112.6(8) . . . . ?
N2 C8 C9 C10 -64.6(8) . . . . ?
N2 C8 C9 C18 116.6(7) . . . . ?
C1 C2 C3 C4 179.6(7) . . . . ?
C1 C2 C7 C6 179.9(7) . . . . ?
C2 C3 C4 C5 -1.3(9) . . . . ?
C2 C7 C6 C5 2.4(9) . . . . ?
C3 C4 C5 C6 0.9(10) . . . . ?
C4 C5 C6 C7 -1.4(11) . . . . ?
C8 C9 C10 C11 -177.8(7) . . . . ?
C8 C9 C18 C13 179.0(6) . . . . ?
C8 C9 C18 C17 -5.2(8) . . . . ?
C9 C10 C11 C12 -0.9(9) . . . . ?
C9 C18 C13 C12 -1.5(8) . . . . ?
C9 C18 C13 C14 177.1(7) . . . . ?
C9 C18 C17 C16 -176.6(7) . . . . ?
C10 C11 C12 C13 -0.4(10) . . . . ?
C11 C12 C13 C14 -176.9(8) . . . . ?
C11 C12 C13 C18 1.6(10) . . . . ?
C12 C13 C14 C15 178.2(8) . . . . ?
C12 C13 C18 C17 -177.6(7) . . . . ?
C13 C14 C15 C16 -0.6(9) . . . . ?
C13 C18 C17 C16 -0.7(8) . . . . ?
C14 C15 C16 C17 0.8(9) . . . . ?
C15 C16 C17 C18 -0.1(9) . . . . ?
C19 C20 C21 C22 3.1(12) . . . . ?
C19 C24 C23 C22 -1.8(10) . . . . ?
C20 C21 C22 C23 0.7(10) . . . . ?
C21 C22 C23 C24 -1.3(10) . . . . ?
C25 C26 C27 C28 -0.3(10) . . . . ?
C25 C30 C29 C28 3.8(10) . . . . ?
C26 C27 C28 C29 -1.1(8) . . . . ?
C27 C28 C29 C30 -0.7(10) . . . . ?
